data_4109622
loop_
_publ_author_name
'Wesley H. Monillas'
'Glenn P. A. Yap'
'Leonard A. MacAdams'
'Klaus H. Theopold'

_publ_section_title
;
 Binding and Activation of Small Molecules by Three-Coordinate Cr(I)
;
_journal_name_full 'Journal of the American Chemical Society'
_journal_page_first 8090
_journal_page_last 8091
_journal_paper_doi 10.1021/ja0725549
_journal_volume 129
_journal_year 2007
_chemical_formula_sum 'C68 H106 Cr2 N6'
_chemical_formula_weight 1111.59
_chemical_name_common '[(i-Pr2Ph)2nacnacCr]2(N2)'
_chemical_name_systematic
; 
 ? 
;
_space_group_IT_number 12
_symmetry_cell_setting monoclinic
_symmetry_space_group_name_Hall '-C 2y'
_symmetry_space_group_name_H-M 'C 1 2/m 1'
_atom_sites_solution_hydrogens geom
_atom_sites_solution_primary direct
_atom_sites_solution_secondary difmap
_audit_creation_method SHELXL-97
_cell_angle_alpha 90.00
_cell_angle_beta 126.411(3)
_cell_angle_gamma 90.00
_cell_formula_units_Z 2
_cell_length_a 16.526(3)
_cell_length_b 19.362(4)
_cell_length_c 13.161(3)
_cell_measurement_reflns_used 745
_cell_measurement_temperature 200(2)
_cell_measurement_theta_max 22.58
_cell_measurement_theta_min 3.19
_cell_volume 3389.1(12)
_computing_cell_refinement 'SAINT (Bruker, 2002)'
_computing_data_collection 'SMART (Bruker, 2002)'
_computing_data_reduction SAINT
_computing_molecular_graphics 'SHELXTL (Sheldrick, 2001)'
_computing_publication_material SHELXTL
_computing_structure_refinement 'SHELXL-97 (Sheldrick, 1997)'
_computing_structure_solution 'SHELXS-97 (Sheldrick, 1990)'
_diffrn_ambient_temperature 200(2)
_diffrn_detector_area_resol_mean 836.6
_diffrn_measured_fraction_theta_full 0.999
_diffrn_measured_fraction_theta_max 0.909
_diffrn_measurement_device_type 'Bruker AXS APEX diffractometer'
_diffrn_measurement_method \w
_diffrn_radiation_monochromator graphite
_diffrn_radiation_source 'fine-focus sealed tube'
_diffrn_radiation_type MoK\a
_diffrn_radiation_wavelength 0.71073
_diffrn_reflns_av_R_equivalents 0.0397
_diffrn_reflns_av_sigmaI/netI 0.0509
_diffrn_reflns_limit_h_max 19
_diffrn_reflns_limit_h_min -21
_diffrn_reflns_limit_k_max 24
_diffrn_reflns_limit_k_min -23
_diffrn_reflns_limit_l_max 17
_diffrn_reflns_limit_l_min -16
_diffrn_reflns_number 9611
_diffrn_reflns_theta_full 25.00
_diffrn_reflns_theta_max 28.23
_diffrn_reflns_theta_min 1.86
_diffrn_standards_decay_% 1
_diffrn_standards_interval_count 0
_diffrn_standards_interval_time 0
_diffrn_standards_number 0
_exptl_absorpt_coefficient_mu 0.362
_exptl_absorpt_correction_T_max 0.9312
_exptl_absorpt_correction_T_min 0.9024
_exptl_absorpt_correction_type multi-scan
_exptl_absorpt_process_details 'SADABS (Sheldrick, 2003)'
_exptl_crystal_colour red
_exptl_crystal_density_diffrn 1.089
_exptl_crystal_description block
_exptl_crystal_F_000 1208
_exptl_crystal_size_max 0.29
_exptl_crystal_size_mid 0.24
_exptl_crystal_size_min 0.20
_refine_diff_density_max 0.442
_refine_diff_density_min -0.208
_refine_diff_density_rms 0.052
_refine_ls_extinction_method none
_refine_ls_goodness_of_fit_ref 1.052
_refine_ls_hydrogen_treatment constr
_refine_ls_matrix_type full
_refine_ls_number_parameters 203
_refine_ls_number_reflns 3919
_refine_ls_number_restraints 9
_refine_ls_restrained_S_all 1.055
_refine_ls_R_factor_all 0.0649
_refine_ls_R_factor_gt 0.0496
_refine_ls_shift/su_max 0.000
_refine_ls_shift/su_mean 0.000
_refine_ls_structure_factor_coef Fsqd
_refine_ls_weighting_details 'calc w=1/[\s^2^(Fo^2^)+(0.0697P)^2^+1.7701P] where P=(Fo^2^+2Fc^2^)/3'
_refine_ls_weighting_scheme calc
_refine_ls_wR_factor_gt 0.1287
_refine_ls_wR_factor_ref 0.1419
_reflns_number_gt 3159
_reflns_number_total 3919
_reflns_threshold_expression >2sigma(I)
_cod_data_source_file ja0725549si20070412_124410.cif
_cod_data_source_block klat121
_cod_original_cell_volume 3389.0(11)
_cod_database_code 4109622

loop_
_symmetry_equiv_pos_as_xyz
'x, y, z'
'-x, y, -z'
'x+1/2, y+1/2, z'
'-x+1/2, y+1/2, -z'
'-x, -y, -z'
'x, -y, z'
'-x+1/2, -y+1/2, -z'
'x+1/2, -y+1/2, z'

loop_
_atom_site_label
_atom_site_type_symbol
_atom_site_fract_x
_atom_site_fract_y
_atom_site_fract_z
_atom_site_U_iso_or_equiv
_atom_site_adp_type
_atom_site_occupancy
_atom_site_symmetry_multiplicity
_atom_site_calc_flag
_atom_site_refinement_flags
_atom_site_disorder_assembly
_atom_site_disorder_group
Cr1 Cr 0.44065(3) 0.5000 0.32261(4) 0.02986(16) Uani 1 2 d S . .
N1 N 0.40363(12) 0.42525(8) 0.19395(14) 0.0299(4) Uani 1 1 d . . .
N2 N 0.5000 0.53225(12) 0.5000 0.0384(6) Uani 1 2 d S . .
C1 C 0.48088(17) 0.31640(11) 0.30650(19) 0.0382(5) Uani 1 1 d . . .
C2 C 0.4696(2) 0.25034(12) 0.3400(2) 0.0478(6) Uani 1 1 d . . .
H2A H 0.5276 0.2226 0.3942 0.057 Uiso 1 1 calc R . .
C3 C 0.3767(2) 0.22485(12) 0.2962(2) 0.0520(6) Uani 1 1 d . . .
H3A H 0.3709 0.1800 0.3205 0.062 Uiso 1 1 calc R . .
C4 C 0.2924(2) 0.26409(12) 0.2173(2) 0.0476(6) Uani 1 1 d . . .
H4A H 0.2285 0.2458 0.1872 0.057 Uiso 1 1 calc R . .
C5 C 0.29834(17) 0.33033(11) 0.18027(19) 0.0382(5) Uani 1 1 d . . .
C6 C 0.39399(15) 0.35589(10) 0.22618(17) 0.0318(4) Uani 1 1 d . . .
C7 C 0.58361(18) 0.34216(13) 0.3542(2) 0.0473(6) Uani 1 1 d . . .
H7A H 0.5761 0.3913 0.3263 0.057 Uiso 1 1 calc R . .
C8 C 0.6276(3) 0.3022(2) 0.2983(3) 0.0808(10) Uani 1 1 d . . .
H8A H 0.5825 0.3058 0.2060 0.121 Uiso 1 1 calc R . .
H8B H 0.6352 0.2535 0.3230 0.121 Uiso 1 1 calc R . .
H8C H 0.6935 0.3214 0.3297 0.121 Uiso 1 1 calc R . .
C9 C 0.6561(2) 0.34150(19) 0.4981(3) 0.0727(9) Uani 1 1 d . . .
H9A H 0.6254 0.3656 0.5329 0.109 Uiso 1 1 calc R . .
H9B H 0.7187 0.3649 0.5256 0.109 Uiso 1 1 calc R . .
H9C H 0.6708 0.2936 0.5282 0.109 Uiso 1 1 calc R . .
C10 C 0.20376(18) 0.37271(13) 0.0952(2) 0.0470(6) Uani 1 1 d . . .
H10A H 0.2199 0.4118 0.0604 0.056 Uiso 1 1 calc R . .
C11 C 0.1693(2) 0.40324(16) 0.1709(3) 0.0677(8) Uani 1 1 d . . .
H11A H 0.2244 0.4299 0.2421 0.102 Uiso 1 1 calc R . .
H11B H 0.1500 0.3658 0.2027 0.102 Uiso 1 1 calc R . .
H11C H 0.1114 0.4336 0.1163 0.102 Uiso 1 1 calc R . .
C12 C 0.1174(2) 0.33068(17) -0.0167(3) 0.0679(8) Uani 1 1 d . . .
H12A H 0.1412 0.3084 -0.0614 0.102 Uiso 1 1 calc R . .
H12B H 0.0613 0.3616 -0.0746 0.102 Uiso 1 1 calc R . .
H12C H 0.0949 0.2953 0.0147 0.102 Uiso 1 1 calc R . .
C13 C 0.3713(2) 0.37389(12) 0.0016(2) 0.0496(6) Uani 1 1 d . . .
H13A H 0.4198 0.3372 0.0531 0.074 Uiso 1 1 calc R . .
H13B H 0.3789 0.3882 -0.0638 0.074 Uiso 1 1 calc R . .
H13C H 0.3029 0.3566 -0.0383 0.074 Uiso 1 1 calc R . .
C14 C 0.39025(16) 0.43504(11) 0.08460(17) 0.0342(4) Uani 1 1 d . . .
C15 C 0.3890(2) 0.5000 0.0380(3) 0.0369(7) Uani 1 2 d S . .
H15A H 0.3869 0.5000 -0.0357 0.044 Uiso 1 2 calc SR . .
C16 C 0.7484(9) 0.5109(16) 0.3557(10) 0.176(9) Uani 0.50 1 d PD A -1
H16A H 0.7144 0.5495 0.2967 0.264 Uiso 0.50 1 calc PR A -1
H16B H 0.7023 0.4891 0.3698 0.264 Uiso 0.50 1 calc PR A -1
H16C H 0.7692 0.4768 0.3201 0.264 Uiso 0.50 1 calc PR A -1
C17 C 0.8298(12) 0.5343(7) 0.4660(12) 0.241(10) Uani 0.50 1 d PD A -1
H17A H 0.8631 0.5643 0.4399 0.289 Uiso 0.50 1 calc PR A -1
H17B H 0.8011 0.5665 0.4954 0.289 Uiso 0.50 1 calc PR A -1
C18 C 0.9073(7) 0.5055(16) 0.5733(9) 0.159(5) Uani 0.50 1 d PD A -1
H18A H 0.9355 0.4727 0.5441 0.190 Uiso 0.50 1 calc PR A -1
H18B H 0.8743 0.4763 0.6006 0.190 Uiso 0.50 1 calc PR A -1
C19 C 0.9920(11) 0.5306(7) 0.6864(11) 0.204(8) Uani 0.50 1 d PD A -1
H19A H 1.0219 0.5652 0.6623 0.244 Uiso 0.50 1 calc PR A -1
H19B H 0.9662 0.5568 0.7263 0.244 Uiso 0.50 1 calc PR A -1
C20 C 1.0715(9) 0.4920(15) 0.7818(10) 0.204(8) Uani 0.50 1 d PD A -1
H20A H 1.1226 0.5229 0.8484 0.306 Uiso 0.50 1 calc PR A -1
H20B H 1.1008 0.4652 0.7479 0.306 Uiso 0.50 1 calc PR A -1
H20C H 1.0475 0.4606 0.8170 0.306 Uiso 0.50 1 calc PR A -1

loop_
_atom_site_aniso_label
_atom_site_aniso_U_11
_atom_site_aniso_U_22
_atom_site_aniso_U_33
_atom_site_aniso_U_23
_atom_site_aniso_U_13
_atom_site_aniso_U_12
Cr1 0.0386(3) 0.0264(3) 0.0251(2) 0.000 0.0192(2) 0.000
N1 0.0339(9) 0.0279(8) 0.0295(8) -0.0002(6) 0.0196(7) 0.0010(7)
N2 0.0520(16) 0.0326(12) 0.0295(11) 0.000 0.0236(11) 0.000
C1 0.0481(13) 0.0357(11) 0.0351(10) 0.0007(8) 0.0271(10) 0.0053(10)
C2 0.0670(17) 0.0351(12) 0.0456(12) 0.0083(10) 0.0357(12) 0.0145(11)
C3 0.082(2) 0.0309(12) 0.0553(14) 0.0011(10) 0.0474(15) -0.0036(12)
C4 0.0612(16) 0.0400(13) 0.0500(13) -0.0092(10) 0.0376(12) -0.0152(12)
C5 0.0437(13) 0.0373(11) 0.0356(10) -0.0055(8) 0.0246(10) -0.0050(10)
C6 0.0412(12) 0.0269(10) 0.0289(9) -0.0035(7) 0.0218(9) 0.0006(8)
C7 0.0430(14) 0.0481(14) 0.0480(12) 0.0105(10) 0.0255(11) 0.0116(11)
C8 0.070(2) 0.111(3) 0.080(2) -0.0032(19) 0.0542(19) 0.0112(19)
C9 0.0474(17) 0.105(3) 0.0522(15) -0.0018(16) 0.0221(13) 0.0042(16)
C10 0.0382(13) 0.0486(14) 0.0492(12) -0.0012(10) 0.0233(11) -0.0074(11)
C11 0.0584(18) 0.0617(18) 0.0693(18) -0.0115(14) 0.0304(15) 0.0088(14)
C12 0.0477(16) 0.085(2) 0.0567(15) -0.0160(15) 0.0230(13) -0.0032(15)
C13 0.0746(17) 0.0404(13) 0.0400(11) -0.0065(9) 0.0374(12) -0.0018(12)
C14 0.0379(11) 0.0353(11) 0.0295(9) -0.0019(8) 0.0201(9) 0.0028(9)
C15 0.0473(19) 0.0384(16) 0.0297(13) 0.000 0.0255(14) 0.000
C16 0.184(11) 0.17(2) 0.131(8) 0.021(12) 0.069(8) 0.086(18)
C17 0.280(19) 0.193(16) 0.123(10) -0.002(9) 0.050(11) 0.137(14)
C18 0.140(8) 0.157(11) 0.163(9) -0.023(19) 0.081(7) 0.038(17)
C19 0.233(17) 0.139(12) 0.129(10) -0.047(9) 0.048(10) 0.021(11)
C20 0.197(12) 0.187(19) 0.141(10) 0.083(18) 0.052(9) 0.02(2)

loop_
_atom_type_symbol
_atom_type_description
_atom_type_scat_dispersion_real
_atom_type_scat_dispersion_imag
_atom_type_scat_source
C C 0.0033 0.0016 'International Tables Vol C Tables 4.2.6.8 and 6.1.1.4'
H H 0.0000 0.0000 'International Tables Vol C Tables 4.2.6.8 and 6.1.1.4'
N N 0.0061 0.0033 'International Tables Vol C Tables 4.2.6.8 and 6.1.1.4'
Cr Cr 0.3209 0.6236 'International Tables Vol C Tables 4.2.6.8 and 6.1.1.4'

loop_
_geom_angle_atom_site_label_1
_geom_angle_atom_site_label_2
_geom_angle_atom_site_label_3
_geom_angle
_geom_angle_site_symmetry_1
_geom_angle_site_symmetry_3
N2 Cr1 N2 36.00(13) . 5_666
N2 Cr1 N1 116.32(7) . 6_565
N2 Cr1 N1 152.23(8) 5_666 6_565
N2 Cr1 N1 152.23(8) . .
N2 Cr1 N1 116.32(7) 5_666 .
N1 Cr1 N1 91.16(9) 6_565 .
C14 N1 C6 118.17(16) . .
C14 N1 Cr1 125.08(14) . .
C6 N1 Cr1 116.72(11) . .
N2 N2 Cr1 72.00(6) 5_666 .
N2 N2 Cr1 72.00(6) 5_666 5_666
Cr1 N2 Cr1 144.00(13) . 5_666
C6 C1 C2 117.9(2) . .
C6 C1 C7 122.1(2) . .
C2 C1 C7 120.0(2) . .
C3 C2 C1 121.4(2) . .
C4 C3 C2 120.0(2) . .
C3 C4 C5 121.5(2) . .
C4 C5 C6 117.9(2) . .
C4 C5 C10 120.0(2) . .
C6 C5 C10 122.08(19) . .
C1 C6 C5 121.32(19) . .
C1 C6 N1 119.11(18) . .
C5 C6 N1 119.53(18) . .
C1 C7 C8 112.1(2) . .
C1 C7 C9 112.1(2) . .
C8 C7 C9 110.4(2) . .
C5 C10 C11 110.4(2) . .
C5 C10 C12 112.6(2) . .
C11 C10 C12 109.6(2) . .
N1 C14 C15 123.55(19) . .
N1 C14 C13 119.91(18) . .
C15 C14 C13 116.49(18) . .
C14 C15 C14 128.9(2) . 6_565
C18 C17 C16 136(2) . .
C17 C18 C19 135(3) . .
C20 C19 C18 126.4(19) . .

loop_
_geom_bond_atom_site_label_1
_geom_bond_atom_site_label_2
_geom_bond_distance
_geom_bond_site_symmetry_2
Cr1 N2 2.0209(9) .
Cr1 N2 2.0209(9) 5_666
Cr1 N1 2.0264(16) 6_565
Cr1 N1 2.0264(16) .
N1 C14 1.334(2) .
N1 C6 1.445(2) .
N2 N2 1.249(5) 5_666
N2 Cr1 2.0209(9) 5_666
C1 C6 1.401(3) .
C1 C2 1.401(3) .
C1 C7 1.503(3) .
C2 C3 1.372(4) .
C3 C4 1.371(4) .
C4 C5 1.396(3) .
C5 C6 1.405(3) .
C5 C10 1.514(3) .
C7 C8 1.518(4) .
C7 C9 1.526(3) .
C10 C11 1.529(4) .
C10 C12 1.540(3) .
C13 C14 1.512(3) .
C14 C15 1.394(2) .
C15 C14 1.394(2) 6_565
C16 C17 1.344(13) .
C17 C18 1.342(14) .
C18 C19 1.392(14) .
C19 C20 1.379(14) .

loop_
_geom_torsion_atom_site_label_1
_geom_torsion_atom_site_label_2
_geom_torsion_atom_site_label_3
_geom_torsion_atom_site_label_4
_geom_torsion
_geom_torsion_site_symmetry_1
_geom_torsion_site_symmetry_4
N2 Cr1 N1 C14 -156.68(13) . .
N2 Cr1 N1 C14 -160.57(15) 5_666 .
N1 Cr1 N1 C14 15.3(2) 6_565 .
N2 Cr1 N1 C6 21.5(2) . .
N2 Cr1 N1 C6 17.63(15) 5_666 .
N1 Cr1 N1 C6 -166.55(11) 6_565 .
N1 Cr1 N2 N2 -176.93(6) 6_565 5_666
N1 Cr1 N2 N2 -5.93(11) . 5_666
N2 Cr1 N2 Cr1 0.0 5_666 5_666
N1 Cr1 N2 Cr1 -176.93(6) 6_565 5_666
N1 Cr1 N2 Cr1 -5.93(11) . 5_666
C6 C1 C2 C3 -0.2(3) . .
C7 C1 C2 C3 -178.8(2) . .
C1 C2 C3 C4 0.4(3) . .
C2 C3 C4 C5 -0.4(3) . .
C3 C4 C5 C6 0.2(3) . .
C3 C4 C5 C10 -178.7(2) . .
C2 C1 C6 C5 0.0(3) . .
C7 C1 C6 C5 178.55(18) . .
C2 C1 C6 N1 177.60(17) . .
C7 C1 C6 N1 -3.8(3) . .
C4 C5 C6 C1 0.0(3) . .
C10 C5 C6 C1 178.92(19) . .
C4 C5 C6 N1 -177.59(17) . .
C10 C5 C6 N1 1.3(3) . .
C14 N1 C6 C1 97.6(2) . .
Cr1 N1 C6 C1 -80.76(19) . .
C14 N1 C6 C5 -84.7(2) . .
Cr1 N1 C6 C5 96.93(17) . .
C6 C1 C7 C8 -111.2(3) . .
C2 C1 C7 C8 67.3(3) . .
C6 C1 C7 C9 124.1(2) . .
C2 C1 C7 C9 -57.4(3) . .
C4 C5 C10 C11 77.4(3) . .
C6 C5 C10 C11 -101.5(2) . .
C4 C5 C10 C12 -45.4(3) . .
C6 C5 C10 C12 135.7(2) . .
C6 N1 C14 C15 174.3(2) . .
Cr1 N1 C14 C15 -7.6(3) . .
C6 N1 C14 C13 -3.3(3) . .
Cr1 N1 C14 C13 174.88(16) . .
N1 C14 C15 C14 -7.3(5) . 6_565
C13 C14 C15 C14 170.4(3) . 6_565
C16 C17 C18 C19 179(2) . .
C17 C18 C19 C20 -171.0(19) . .
